data_4001552
loop_
_publ_author_name
'Ballabh, Amar'
'Trivedi, Darshak R.'
'Dastidar, Parthasarathi'

_publ_section_title
;
 New Series of Organogelators Derived from a Combinatorial Library of
 Primary Ammonium Monocarboxylate Salts
;
_journal_issue 16
_journal_name_full 'Chemistry of Materials'
_journal_page_first 3795
_journal_paper_doi 10.1021/cm0605015
_journal_volume 18
_journal_year 2006
_chemical_formula_sum 'C14 H20 Br N O2'
_chemical_formula_weight 314.22
_chemical_name_systematic
; 
 ? 
;
_space_group_IT_number 2
_symmetry_cell_setting triclinic
_symmetry_space_group_name_Hall '-P 1'
_symmetry_space_group_name_H-M 'P -1'
_atom_sites_solution_hydrogens geom
_atom_sites_solution_primary direct
_atom_sites_solution_secondary difmap
_audit_creation_method SHELXL-97
_cell_angle_alpha 88.908(3)
_cell_angle_beta 87.831(3)
_cell_angle_gamma 71.593(3)
_cell_formula_units_Z 2
_cell_length_a 5.5611(10)
_cell_length_b 7.4809(13)
_cell_length_c 17.889(3)
_cell_measurement_temperature 100(2)
_cell_volume 705.6(2)
_computing_cell_refinement 'BRUKER AXS SMART 3'
_computing_data_collection 'BRUKER AXS SMART 3'
_computing_data_reduction 'BRUKER AXS SMART 3'
_computing_molecular_graphics 'PLATON, MERCURY 1.1.1'
_computing_structure_refinement 'SHELXL-97 (Sheldrick, 1997)'
_computing_structure_solution 'SHELXS-97 (Sheldrick, 1997)'
_diffrn_ambient_temperature 100(2)
_diffrn_measured_fraction_theta_full 0.881
_diffrn_measured_fraction_theta_max 0.881
_diffrn_measurement_device_type 'BRUKER SMART CCD AREA DETECTOR'
_diffrn_measurement_method PHI-OMEGA
_diffrn_radiation_monochromator graphite
_diffrn_radiation_source 'fine-focus sealed tube'
_diffrn_radiation_type MoK\a
_diffrn_radiation_wavelength 0.71073
_diffrn_reflns_av_R_equivalents 0.0150
_diffrn_reflns_av_sigmaI/netI 0.0289
_diffrn_reflns_limit_h_max 7
_diffrn_reflns_limit_h_min -6
_diffrn_reflns_limit_k_max 9
_diffrn_reflns_limit_k_min -9
_diffrn_reflns_limit_l_max 19
_diffrn_reflns_limit_l_min -23
_diffrn_reflns_number 4144
_diffrn_reflns_theta_full 28.17
_diffrn_reflns_theta_max 28.17
_diffrn_reflns_theta_min 1.14
_diffrn_standards_decay_% '< 10%'
_exptl_absorpt_coefficient_mu 2.908
_exptl_absorpt_correction_type SADABS
_exptl_crystal_colour COLORLESS
_exptl_crystal_density_diffrn 1.479
_exptl_crystal_density_method 'not measured'
_exptl_crystal_description PLATE
_exptl_crystal_F_000 324
_exptl_crystal_size_max 0.32
_exptl_crystal_size_mid 0.30
_exptl_crystal_size_min 0.06
_refine_diff_density_max 0.613
_refine_diff_density_min -0.583
_refine_diff_density_rms 0.089
_refine_ls_extinction_method none
_refine_ls_goodness_of_fit_ref 1.069
_refine_ls_hydrogen_treatment mixed
_refine_ls_matrix_type full
_refine_ls_number_parameters 243
_refine_ls_number_reflns 3055
_refine_ls_number_restraints 0
_refine_ls_restrained_S_all 1.069
_refine_ls_R_factor_all 0.0323
_refine_ls_R_factor_gt 0.0290
_refine_ls_shift/su_max 0.000
_refine_ls_shift/su_mean 0.000
_refine_ls_structure_factor_coef Fsqd
_refine_ls_weighting_details 'calc w=1/[\s^2^(Fo^2^)+(0.0470P)^2^+0.3486P] where P=(Fo^2^+2Fc^2^)/3'
_refine_ls_weighting_scheme calc
_refine_ls_wR_factor_gt 0.0720
_refine_ls_wR_factor_ref 0.0761
_reflns_number_gt 2831
_reflns_number_total 3055
_reflns_threshold_expression >2sigma(I)
_cod_data_source_file cm0605015si20060301_110414.cif
_cod_data_source_block ab0603m
_cod_depositor_comments
;
The following automatic conversions were performed:

'_cell_measurement_temperature' value '100 (2)' was changed to
'100(2)' - the value was reformatted.

'_diffrn_ambient_temperature'
value '100 (2)' was changed to '100(2)' - the value was
reformatted.

'_symmetry_cell_setting' value 'TRICLINIC' changed to
'triclinic' according to
/home/saulius/struct/CIF-dictionaries/cif_core.dic dictionary named
'cif_core.dic' version 2.4.1 from 2010-06-29.

Automatic conversion script
Id: cif_fix_values 1715 2011-07-08 13:25:40Z adriana 
;
_cod_database_code 4001552

loop_
_symmetry_equiv_pos_as_xyz
'x, y, z'
'-x, -y, -z'

loop_
_atom_site_label
_atom_site_type_symbol
_atom_site_fract_x
_atom_site_fract_y
_atom_site_fract_z
_atom_site_U_iso_or_equiv
_atom_site_adp_type
_atom_site_occupancy
_atom_site_symmetry_multiplicity
_atom_site_calc_flag
Br1 Br 0.95242(4) 0.08950(3) 0.090340(11) 0.01834(9) Uani 1 1 d
N1 N 0.5151(4) 0.6319(3) 0.40810(10) 0.0158(3) Uani 1 1 d
H1NA H 0.637(6) 0.683(4) 0.4187(16) 0.024(7) Uiso 1 1 d
H1NB H 0.395(7) 0.668(5) 0.446(2) 0.044(9) Uiso 1 1 d
H1NC H 0.595(5) 0.510(4) 0.4125(16) 0.025(7) Uiso 1 1 d
O1 O -0.1820(3) 0.2865(2) 0.47146(8) 0.0169(3) Uani 1 1 d
O2 O 0.1064(3) 0.2221(2) 0.56004(8) 0.0197(3) Uani 1 1 d
C1 C 0.0437(4) 0.2381(3) 0.49267(12) 0.0146(4) Uani 1 1 d
C2 C 0.2552(4) 0.1958(3) 0.43437(12) 0.0160(4) Uani 1 1 d
H2 H 0.424(6) 0.137(4) 0.4510(16) 0.027(7) Uiso 1 1 d
C3 C 0.2099(4) 0.2409(3) 0.36251(12) 0.0143(4) Uani 1 1 d
H3 H 0.034(6) 0.304(4) 0.3503(16) 0.025(7) Uiso 1 1 d
C4 C 0.3967(4) 0.2065(3) 0.29979(11) 0.0130(4) Uani 1 1 d
C5 C 0.3137(4) 0.2769(3) 0.22905(12) 0.0149(4) Uani 1 1 d
H5 H 0.143(5) 0.349(4) 0.2239(14) 0.016(6) Uiso 1 1 d
C6 C 0.4766(4) 0.2452(3) 0.16667(11) 0.0156(4) Uani 1 1 d
H6 H 0.418(5) 0.293(4) 0.1223(16) 0.020(7) Uiso 1 1 d
C7 C 0.7270(4) 0.1391(3) 0.17548(11) 0.0144(4) Uani 1 1 d
C8 C 0.8180(4) 0.0671(3) 0.24471(12) 0.0149(4) Uani 1 1 d
H8 H 0.996(5) -0.005(4) 0.2510(15) 0.018(6) Uiso 1 1 d
C9 C 0.6536(4) 0.1006(3) 0.30679(11) 0.0140(4) Uani 1 1 d
H9 H 0.713(5) 0.057(4) 0.3535(16) 0.018(6) Uiso 1 1 d
C10 C 0.4109(4) 0.6927(3) 0.33317(11) 0.0147(4) Uani 1 1 d
H10B H 0.277(5) 0.639(4) 0.3271(14) 0.016(6) Uiso 1 1 d
H10A H 0.332(5) 0.831(4) 0.3354(15) 0.019(6) Uiso 1 1 d
C11 C 0.6162(4) 0.6313(3) 0.27203(11) 0.0146(4) Uani 1 1 d
H11A H 0.757(5) 0.674(4) 0.2860(16) 0.023(7) Uiso 1 1 d
H11B H 0.680(5) 0.493(4) 0.2719(14) 0.013(6) Uiso 1 1 d
C12 C 0.5203(4) 0.7097(3) 0.19540(12) 0.0152(4) Uani 1 1 d
H12A H 0.461(5) 0.849(4) 0.1976(15) 0.018(6) Uiso 1 1 d
H12B H 0.383(5) 0.669(4) 0.1850(15) 0.019(6) Uiso 1 1 d
C13 C 0.7247(4) 0.6470(3) 0.13340(12) 0.0176(4) Uani 1 1 d
H13B H 0.798(5) 0.515(4) 0.1352(15) 0.022(7) Uiso 1 1 d
H13A H 0.866(5) 0.698(4) 0.1439(15) 0.017(6) Uiso 1 1 d
C14 C 0.6269(5) 0.7126(4) 0.05577(13) 0.0256(5) Uani 1 1 d
H14C H 0.493(6) 0.660(4) 0.0438(18) 0.037(8) Uiso 1 1 d
H14B H 0.752(6) 0.672(4) 0.0200(19) 0.036(8) Uiso 1 1 d
H14A H 0.552(6) 0.856(5) 0.0491(18) 0.038(9) Uiso 1 1 d

loop_
_atom_site_aniso_label
_atom_site_aniso_U_11
_atom_site_aniso_U_22
_atom_site_aniso_U_33
_atom_site_aniso_U_23
_atom_site_aniso_U_13
_atom_site_aniso_U_12
Br1 0.01813(13) 0.02444(13) 0.01288(12) -0.00301(8) 0.00453(8) -0.00773(8)
N1 0.0138(9) 0.0196(9) 0.0130(9) 0.0016(7) 0.0006(7) -0.0042(7)
O1 0.0134(7) 0.0223(7) 0.0138(7) 0.0010(6) 0.0007(5) -0.0042(6)
O2 0.0175(8) 0.0303(8) 0.0116(7) 0.0024(6) -0.0002(6) -0.0081(6)
C1 0.0145(9) 0.0140(9) 0.0152(10) 0.0010(7) 0.0013(8) -0.0048(7)
C2 0.0130(10) 0.0198(10) 0.0143(10) -0.0001(7) 0.0004(8) -0.0040(8)
C3 0.0135(10) 0.0146(9) 0.0151(10) -0.0003(7) 0.0007(8) -0.0051(7)
C4 0.0132(9) 0.0134(9) 0.0134(9) -0.0004(7) -0.0002(7) -0.0055(7)
C5 0.0129(10) 0.0164(9) 0.0153(10) 0.0013(7) -0.0020(8) -0.0045(8)
C6 0.0199(10) 0.0194(10) 0.0095(9) 0.0019(7) -0.0027(8) -0.0089(8)
C7 0.0139(9) 0.0174(9) 0.0130(9) -0.0026(7) 0.0038(7) -0.0070(8)
C8 0.0125(9) 0.0147(9) 0.0170(10) -0.0010(7) -0.0008(8) -0.0038(7)
C9 0.0150(10) 0.0155(9) 0.0119(10) 0.0010(7) -0.0013(7) -0.0055(7)
C10 0.0137(10) 0.0164(10) 0.0135(10) 0.0021(7) -0.0004(7) -0.0041(8)
C11 0.0147(10) 0.0149(9) 0.0139(10) 0.0002(7) 0.0002(8) -0.0043(8)
C12 0.0163(10) 0.0157(10) 0.0138(10) 0.0013(7) -0.0013(8) -0.0054(8)
C13 0.0198(10) 0.0188(10) 0.0143(10) 0.0020(8) 0.0002(8) -0.0063(8)
C14 0.0278(13) 0.0333(13) 0.0155(11) 0.0015(9) 0.0011(9) -0.0095(10)

loop_
_atom_type_symbol
_atom_type_description
_atom_type_scat_dispersion_real
_atom_type_scat_dispersion_imag
_atom_type_scat_source
C C 0.0033 0.0016 'International Tables Vol C Tables 4.2.6.8 and 6.1.1.4'
H H 0.0000 0.0000 'International Tables Vol C Tables 4.2.6.8 and 6.1.1.4'
Br Br -0.2901 2.4595 'International Tables Vol C Tables 4.2.6.8 and 6.1.1.4'
N N 0.0061 0.0033 'International Tables Vol C Tables 4.2.6.8 and 6.1.1.4'
O O 0.0106 0.0060 'International Tables Vol C Tables 4.2.6.8 and 6.1.1.4'

loop_
_geom_angle_atom_site_label_1
_geom_angle_atom_site_label_2
_geom_angle_atom_site_label_3
_geom_angle
C10 N1 H1NA 111.4(18)
C10 N1 H1NB 113(2)
H1NA N1 H1NB 105(3)
C10 N1 H1NC 114.7(18)
H1NA N1 H1NC 103(2)
H1NB N1 H1NC 109(3)
O2 C1 O1 124.63(19)
O2 C1 C2 116.78(18)
O1 C1 C2 118.59(18)
C3 C2 C1 121.30(19)
C3 C2 H2 121.4(18)
C1 C2 H2 117.3(18)
C2 C3 C4 127.13(19)
C2 C3 H3 116.6(17)
C4 C3 H3 116.3(17)
C5 C4 C9 118.27(19)
C5 C4 C3 118.48(18)
C9 C4 C3 123.22(18)
C6 C5 C4 121.91(19)
C6 C5 H5 119.2(16)
C4 C5 H5 118.9(16)
C7 C6 C5 118.24(19)
C7 C6 H6 122.1(18)
C5 C6 H6 119.6(18)
C6 C7 C8 121.83(19)
C6 C7 Br1 118.98(16)
C8 C7 Br1 119.19(15)
C9 C8 C7 119.42(19)
C9 C8 H8 118.9(16)
C7 C8 H8 121.6(16)
C8 C9 C4 120.33(19)
C8 C9 H9 120.2(17)
C4 C9 H9 119.4(17)
N1 C10 C11 111.10(17)
N1 C10 H10B 106.7(15)
C11 C10 H10B 112.2(15)
N1 C10 H10A 106.4(16)
C11 C10 H10A 112.9(16)
H10B C10 H10A 107(2)
C10 C11 C12 112.10(17)
C10 C11 H11A 107.5(16)
C12 C11 H11A 110.8(17)
C10 C11 H11B 108.3(15)
C12 C11 H11B 111.3(15)
H11A C11 H11B 107(2)
C13 C12 C11 112.49(17)
C13 C12 H12A 109.1(16)
C11 C12 H12A 108.8(16)
C13 C12 H12B 109.8(17)
C11 C12 H12B 108.1(17)
H12A C12 H12B 109(2)
C14 C13 C12 113.12(19)
C14 C13 H13B 110.9(17)
C12 C13 H13B 109.5(17)
C14 C13 H13A 109.0(15)
C12 C13 H13A 108.8(15)
H13B C13 H13A 105(2)
C13 C14 H14C 110.1(19)
C13 C14 H14B 111(2)
H14C C14 H14B 107(3)
C13 C14 H14A 115.1(19)
H14C C14 H14A 106(3)
H14B C14 H14A 107(3)

loop_
_geom_bond_atom_site_label_1
_geom_bond_atom_site_label_2
_geom_bond_distance
Br1 C7 1.901(2)
N1 C10 1.486(3)
N1 H1NA 0.90(3)
N1 H1NB 0.92(4)
N1 H1NC 0.88(3)
O1 C1 1.262(3)
O2 C1 1.260(3)
C1 C2 1.502(3)
C2 C3 1.336(3)
C2 H2 0.96(3)
C3 C4 1.469(3)
C3 H3 0.97(3)
C4 C5 1.399(3)
C4 C9 1.407(3)
C5 C6 1.386(3)
C5 H5 0.94(3)
C6 C7 1.381(3)
C6 H6 0.90(3)
C7 C8 1.389(3)
C8 C9 1.386(3)
C8 H8 0.98(3)
C9 H9 0.93(3)
C10 C11 1.518(3)
C10 H10B 0.96(3)
C10 H10A 0.99(3)
C11 C12 1.528(3)
C11 H11A 0.98(3)
C11 H11B 0.98(2)
C12 C13 1.526(3)
C12 H12A 0.99(3)
C12 H12B 0.93(3)
C13 C14 1.526(3)
C13 H13B 0.95(3)
C13 H13A 1.00(3)
C14 H14C 0.98(3)
C14 H14B 0.91(3)
C14 H14A 1.03(3)

loop_
_geom_hbond_atom_site_label_D
_geom_hbond_atom_site_label_H
_geom_hbond_atom_site_label_A
_geom_hbond_distance_DH
_geom_hbond_distance_HA
_geom_hbond_distance_DA
_geom_hbond_angle_DHA
_geom_hbond_site_symmetry_A
N1 H1NA O2 0.90(3) 1.84(3) 2.741(3) 178(3) 2_666
N1 H1NB O1 0.92(4) 1.82(4) 2.735(2) 173(3) 2_566
N1 H1NC O1 0.88(3) 2.04(3) 2.843(2) 150(3) 1_655
